data_4089596
loop_
_publ_author_name
'Braunschweig, Holger'
'Maier, Jonathan'
'Radacki, Krzysztof'
'Wahler, Johannes'

_publ_section_title
;
 Ring Expansion of 7-Boranorbornadienes by Coordination with an
 N-Heterocyclic Carbene
;
_journal_issue 21
_journal_name_full Organometallics
_journal_page_first 6353
_journal_paper_doi 10.1021/om400708y
_journal_volume 32
_journal_year 2013
_chemical_formula_moiety 'C48 H35 B'
_chemical_formula_sum 'C48 H35 B'
_chemical_formula_weight 622.57
_space_group_IT_number 14
_space_group_name_Hall '-P 2ybc'
_space_group_name_H-M_alt 'P 1 21/c 1'
_symmetry_cell_setting monoclinic
_symmetry_space_group_name_Hall '-P 2ybc'
_symmetry_space_group_name_H-M 'P 1 21/c 1'
_atom_sites_solution_hydrogens geom
_atom_sites_solution_primary direct
_atom_sites_solution_secondary difmap
_audit_creation_method SHELXL-97
_cell_angle_alpha 90.00
_cell_angle_beta 109.409(2)
_cell_angle_gamma 90.00
_cell_formula_units_Z 4
_cell_length_a 13.3100(6)
_cell_length_b 17.3944(7)
_cell_length_c 15.3265(7)
_cell_measurement_reflns_used 8173
_cell_measurement_temperature 173(2)
_cell_measurement_theta_max 26.65
_cell_measurement_theta_min 2.73
_cell_volume 3346.7(3)
_computing_cell_refinement 'Saint+ ver. 7.68A (Bruker AXS)'
_computing_data_collection 'APEX2 ver. 2010.3 (Bruker AXS)'
_computing_data_reduction 'Saint+ ver. 7.68A (Bruker AXS)'
_computing_molecular_graphics 'XP ver. 5.1 (Bruker AXS, 1998)'
_computing_publication_material 'SHELXL-97 (Sheldrick, 2008)'
_computing_structure_refinement 'SHELXL-97 (Sheldrick, 1997)'
_computing_structure_solution 'SHELXS-97 (Sheldrick, 1990)'
_diffrn_ambient_temperature 173(2)
_diffrn_detector_area_resol_mean 8.333
_diffrn_measured_fraction_theta_full 1.000
_diffrn_measured_fraction_theta_max 1.000
_diffrn_measurement_device_type 'Bruker X8-APEX II'
_diffrn_measurement_method '\f and \w scans'
_diffrn_radiation_monochromator 'multi-layer mirror'
_diffrn_radiation_source 'rotating anode'
_diffrn_radiation_type MoK\a
_diffrn_radiation_wavelength 0.71073
_diffrn_reflns_av_R_equivalents 0.0331
_diffrn_reflns_av_sigmaI/netI 0.0232
_diffrn_reflns_limit_h_max 16
_diffrn_reflns_limit_h_min -16
_diffrn_reflns_limit_k_max 21
_diffrn_reflns_limit_k_min -20
_diffrn_reflns_limit_l_max 19
_diffrn_reflns_limit_l_min -18
_diffrn_reflns_number 56739
_diffrn_reflns_theta_full 26.00
_diffrn_reflns_theta_max 26.37
_diffrn_reflns_theta_min 1.62
_exptl_absorpt_coefficient_mu 0.069
_exptl_absorpt_correction_T_max 0.7454
_exptl_absorpt_correction_T_min 0.6426
_exptl_absorpt_correction_type multi-scan
_exptl_absorpt_process_details 'Sadabs 2008/1 (Bruker 2008)'
_exptl_crystal_colour colourless
_exptl_crystal_density_diffrn 1.236
_exptl_crystal_density_method 'not measured'
_exptl_crystal_description block
_exptl_crystal_F_000 1312
_exptl_crystal_size_max 0.21
_exptl_crystal_size_mid 0.15
_exptl_crystal_size_min 0.11
_refine_diff_density_max 0.242
_refine_diff_density_min -0.209
_refine_diff_density_rms 0.034
_refine_ls_extinction_method none
_refine_ls_goodness_of_fit_ref 1.088
_refine_ls_hydrogen_treatment constr
_refine_ls_matrix_type full
_refine_ls_number_parameters 442
_refine_ls_number_reflns 6845
_refine_ls_number_restraints 0
_refine_ls_restrained_S_all 1.088
_refine_ls_R_factor_all 0.0551
_refine_ls_R_factor_gt 0.0372
_refine_ls_shift/su_max 0.001
_refine_ls_shift/su_mean 0.000
_refine_ls_structure_factor_coef Fsqd
_refine_ls_weighting_details 'calc w=1/[\s^2^(Fo^2^)+(0.0469P)^2^+0.6062P] where P=(Fo^2^+2Fc^2^)/3'
_refine_ls_weighting_scheme calc
_refine_ls_wR_factor_gt 0.0887
_refine_ls_wR_factor_ref 0.0979
_reflns_number_gt 5335
_reflns_number_total 6845
_reflns_threshold_expression >2sigma(I)
_cod_data_source_file om400708y_si_001.cif
_cod_data_source_block 2
_cod_depositor_comments
;
The following automatic conversions were performed:

data item '_symmetry_cell_setting' value 'Monoclinic' was changed to
'monoclinic' in accordance with the
/home/saulius/struct/COD-crude-data/automatic-downloads/DataCite-retrospective/ACS/depositions/lib/dictionaries/cif_core.dic
dictionary named 'cif_core.dic' version 2.4.2 last updated on
2011-04-26.

Automatic conversion script
Id: cif_fix_values 6909 2019-04-08 15:41:33Z antanas 
;
_cod_original_sg_symbol_H-M P2(1)/c
_cod_database_code 4089596

loop_
_symmetry_equiv_pos_as_xyz
'x, y, z'
'-x, y+1/2, -z+1/2'
'-x, -y, -z'
'x, -y-1/2, z-1/2'

loop_
_atom_site_label
_atom_site_type_symbol
_atom_site_fract_x
_atom_site_fract_y
_atom_site_fract_z
_atom_site_U_iso_or_equiv
_atom_site_adp_type
_atom_site_occupancy
_atom_site_symmetry_multiplicity
_atom_site_calc_flag
_atom_site_refinement_flags
B1_1 B 0.86882(11) 0.95029(8) 0.22941(9) 0.0227(3) Uani 1 1 d .
C2_1 C 0.77034(9) 0.88938(7) 0.20886(8) 0.0213(3) Uani 1 1 d .
C3_1 C 0.71189(9) 0.90874(7) 0.27569(8) 0.0214(3) Uani 1 1 d .
C4_1 C 0.73697(9) 0.97906(7) 0.31145(8) 0.0212(3) Uani 1 1 d .
C5_1 C 0.81428(9) 1.01853(7) 0.27224(8) 0.0213(3) Uani 1 1 d .
C6_1 C 0.76985(9) 1.02149(7) 0.16713(8) 0.0215(3) Uani 1 1 d .
C7_1 C 0.74581(9) 0.94783(7) 0.13072(8) 0.0212(3) Uani 1 1 d .
C1_2 C 0.98447(9) 0.94069(7) 0.22493(9) 0.0248(3) Uani 1 1 d .
C2_2 C 1.06409(10) 0.91256(8) 0.30312(10) 0.0328(3) Uani 1 1 d .
H2_2 H 1.0464 0.8994 0.3564 0.039 Uiso 1 1 calc R
C3_2 C 1.16807(11) 0.90335(9) 0.30493(12) 0.0423(4) Uani 1 1 d .
H3_2 H 1.2204 0.8832 0.3586 0.051 Uiso 1 1 calc R
C4_2 C 1.19573(11) 0.92332(9) 0.22893(13) 0.0472(4) Uani 1 1 d .
H4_2 H 1.2676 0.9186 0.2309 0.057 Uiso 1 1 calc R
C5_2 C 1.11937(12) 0.95012(9) 0.15028(12) 0.0424(4) Uani 1 1 d .
H5_2 H 1.1382 0.9632 0.0975 0.051 Uiso 1 1 calc R
C6_2 C 1.01461(11) 0.95810(8) 0.14801(10) 0.0312(3) Uani 1 1 d .
H6_2 H 0.9622 0.9758 0.0929 0.037 Uiso 1 1 calc R
C1_3 C 0.77792(9) 0.80526(7) 0.18861(8) 0.0222(3) Uani 1 1 d .
C2_3 C 0.69454(10) 0.76586(7) 0.12457(9) 0.0276(3) Uani 1 1 d .
H2_3 H 0.6324 0.7931 0.0896 0.033 Uiso 1 1 calc R
C3_3 C 0.70096(11) 0.68744(8) 0.11115(9) 0.0309(3) Uani 1 1 d .
H3_3 H 0.6434 0.6615 0.0670 0.037 Uiso 1 1 calc R
C4_3 C 0.79061(11) 0.64676(8) 0.16166(9) 0.0316(3) Uani 1 1 d .
H4_3 H 0.7950 0.5930 0.1526 0.038 Uiso 1 1 calc R
C5_3 C 0.87339(11) 0.68500(8) 0.22517(10) 0.0327(3) Uani 1 1 d .
H5_3 H 0.9354 0.6575 0.2600 0.039 Uiso 1 1 calc R
C6_3 C 0.86706(10) 0.76323(7) 0.23869(9) 0.0278(3) Uani 1 1 d .
H6_3 H 0.9248 0.7887 0.2831 0.033 Uiso 1 1 calc R
C1_4 C 0.62240(9) 0.86047(7) 0.28228(8) 0.0220(3) Uani 1 1 d .
C2_4 C 0.52412(10) 0.86379(8) 0.21190(9) 0.0299(3) Uani 1 1 d .
H2_4 H 0.5162 0.8949 0.1591 0.036 Uiso 1 1 calc R
C3_4 C 0.43788(11) 0.82241(8) 0.21776(10) 0.0364(3) Uani 1 1 d .
H3_4 H 0.3712 0.8255 0.1694 0.044 Uiso 1 1 calc R
C4_4 C 0.44864(11) 0.77662(8) 0.29399(10) 0.0384(4) Uani 1 1 d .
H4_4 H 0.3891 0.7490 0.2989 0.046 Uiso 1 1 calc R
C5_4 C 0.54571(12) 0.77126(8) 0.36252(10) 0.0382(3) Uani 1 1 d .
H5_4 H 0.5537 0.7388 0.4142 0.046 Uiso 1 1 calc R
C6_4 C 0.63237(11) 0.81287(7) 0.35702(9) 0.0300(3) Uani 1 1 d .
H6_4 H 0.6992 0.8086 0.4050 0.036 Uiso 1 1 calc R
C1_5 C 0.68375(9) 1.02018(7) 0.36868(8) 0.0215(3) Uani 1 1 d .
C2_5 C 0.68568(10) 0.99040(7) 0.45369(8) 0.0258(3) Uani 1 1 d .
H2_5 H 0.7247 0.9448 0.4766 0.031 Uiso 1 1 calc R
C3_5 C 0.63147(10) 1.02644(8) 0.50507(9) 0.0292(3) Uani 1 1 d .
H3_5 H 0.6333 1.0053 0.5627 0.035 Uiso 1 1 calc R
C4_5 C 0.57469(10) 1.09299(8) 0.47314(9) 0.0305(3) Uani 1 1 d .
H4_5 H 0.5374 1.1175 0.5085 0.037 Uiso 1 1 calc R
C5_5 C 0.57249(10) 1.12373(8) 0.38926(9) 0.0305(3) Uani 1 1 d .
H5_5 H 0.5334 1.1695 0.3669 0.037 Uiso 1 1 calc R
C6_5 C 0.62722(10) 1.08796(7) 0.33782(9) 0.0263(3) Uani 1 1 d .
H6_5 H 0.6262 1.1099 0.2808 0.032 Uiso 1 1 calc R
C1_6 C 0.87906(9) 1.08417(7) 0.32738(8) 0.0227(3) Uani 1 1 d .
C2_6 C 0.96607(10) 1.06543(8) 0.40471(9) 0.0280(3) Uani 1 1 d .
H2_6 H 0.9835 1.0129 0.4186 0.034 Uiso 1 1 calc R
C3_6 C 1.02779(10) 1.12164(8) 0.46180(9) 0.0316(3) Uani 1 1 d .
H3_6 H 1.0860 1.1074 0.5148 0.038 Uiso 1 1 calc R
C4_6 C 1.00469(11) 1.19821(8) 0.44171(10) 0.0328(3) Uani 1 1 d .
H4_6 H 1.0479 1.2369 0.4798 0.039 Uiso 1 1 calc R
C5_6 C 0.91843(11) 1.21820(8) 0.36588(10) 0.0341(3) Uani 1 1 d .
H5_6 H 0.9021 1.2709 0.3521 0.041 Uiso 1 1 calc R
C6_6 C 0.85540(10) 1.16200(7) 0.30960(9) 0.0282(3) Uani 1 1 d .
H6_6 H 0.7954 1.1766 0.2583 0.034 Uiso 1 1 calc R
C1_7 C 0.76790(10) 1.09220(7) 0.11223(8) 0.0233(3) Uani 1 1 d .
C2_7 C 0.85888(10) 1.12275(8) 0.10066(9) 0.0301(3) Uani 1 1 d .
H2_7 H 0.9247 1.0961 0.1245 0.036 Uiso 1 1 calc R
C3_7 C 0.85447(12) 1.19175(8) 0.05467(10) 0.0393(3) Uani 1 1 d .
H3_7 H 0.9174 1.2121 0.0473 0.047 Uiso 1 1 calc R
C4_7 C 0.75980(12) 1.23124(8) 0.01946(10) 0.0391(3) Uani 1 1 d .
H4_7 H 0.7573 1.2785 -0.0123 0.047 Uiso 1 1 calc R
C5_7 C 0.66877(12) 1.20158(8) 0.03062(10) 0.0355(3) Uani 1 1 d .
H5_7 H 0.6033 1.2286 0.0065 0.043 Uiso 1 1 calc R
C6_7 C 0.67238(10) 1.13271(8) 0.07676(9) 0.0294(3) Uani 1 1 d .
H6_7 H 0.6093 1.1128 0.0844 0.035 Uiso 1 1 calc R
C1_8 C 0.72114(9) 0.92943(7) 0.03084(8) 0.0234(3) Uani 1 1 d .
C2_8 C 0.78588(10) 0.88032(8) 0.00087(9) 0.0290(3) Uani 1 1 d .
H2_8 H 0.8460 0.8567 0.0447 0.035 Uiso 1 1 calc R
C3_8 C 0.76281(12) 0.86589(8) -0.09263(10) 0.0375(3) Uani 1 1 d .
H3_8 H 0.8082 0.8333 -0.1126 0.045 Uiso 1 1 calc R
C4_8 C 0.67465(13) 0.89837(9) -0.15685(10) 0.0419(4) Uani 1 1 d .
H4_8 H 0.6591 0.8881 -0.2209 0.050 Uiso 1 1 calc R
C5_8 C 0.60912(12) 0.94580(9) -0.12797(10) 0.0395(3) Uani 1 1 d .
H5_8 H 0.5479 0.9679 -0.1721 0.047 Uiso 1 1 calc R
C6_8 C 0.63233(10) 0.96144(8) -0.03461(9) 0.0306(3) Uani 1 1 d .
H6_8 H 0.5869 0.9944 -0.0152 0.037 Uiso 1 1 calc R

loop_
_atom_site_aniso_label
_atom_site_aniso_U_11
_atom_site_aniso_U_22
_atom_site_aniso_U_33
_atom_site_aniso_U_23
_atom_site_aniso_U_13
_atom_site_aniso_U_12
B1_1 0.0255(7) 0.0216(7) 0.0203(7) 0.0003(6) 0.0066(5) 0.0004(6)
C2_1 0.0235(6) 0.0207(6) 0.0204(6) -0.0006(5) 0.0083(5) 0.0001(5)
C3_1 0.0243(6) 0.0205(6) 0.0201(6) 0.0022(5) 0.0082(5) 0.0023(5)
C4_1 0.0234(6) 0.0204(6) 0.0201(6) 0.0022(5) 0.0076(5) 0.0009(5)
C5_1 0.0238(6) 0.0210(6) 0.0198(6) 0.0006(5) 0.0083(5) -0.0002(5)
C6_1 0.0205(6) 0.0232(6) 0.0221(6) 0.0005(5) 0.0089(5) 0.0009(5)
C7_1 0.0200(6) 0.0222(6) 0.0218(6) 0.0005(5) 0.0076(5) 0.0006(5)
C1_2 0.0256(6) 0.0193(6) 0.0298(7) -0.0032(5) 0.0096(5) -0.0019(5)
C2_2 0.0302(7) 0.0294(7) 0.0351(7) -0.0043(6) 0.0061(6) -0.0019(6)
C3_2 0.0261(7) 0.0360(8) 0.0559(10) -0.0067(7) 0.0016(7) 0.0021(6)
C4_2 0.0267(7) 0.0407(9) 0.0780(12) -0.0125(8) 0.0226(8) -0.0018(6)
C5_2 0.0419(8) 0.0372(8) 0.0599(10) -0.0065(8) 0.0329(8) -0.0052(7)
C6_2 0.0327(7) 0.0277(7) 0.0368(7) -0.0024(6) 0.0165(6) -0.0014(5)
C1_3 0.0274(6) 0.0212(6) 0.0221(6) -0.0007(5) 0.0137(5) -0.0013(5)
C2_3 0.0264(6) 0.0273(7) 0.0293(7) -0.0020(6) 0.0098(5) 0.0002(5)
C3_3 0.0338(7) 0.0272(7) 0.0340(7) -0.0078(6) 0.0144(6) -0.0075(6)
C4_3 0.0431(8) 0.0203(7) 0.0386(8) -0.0015(6) 0.0233(6) -0.0007(6)
C5_3 0.0345(7) 0.0264(7) 0.0375(8) 0.0052(6) 0.0125(6) 0.0061(6)
C6_3 0.0289(7) 0.0258(7) 0.0279(7) 0.0004(6) 0.0083(5) -0.0010(5)
C1_4 0.0259(6) 0.0172(6) 0.0251(6) -0.0033(5) 0.0114(5) 0.0004(5)
C2_4 0.0295(7) 0.0325(7) 0.0283(7) 0.0011(6) 0.0105(6) 0.0027(5)
C3_4 0.0252(7) 0.0450(9) 0.0391(8) -0.0110(7) 0.0105(6) -0.0015(6)
C4_4 0.0372(8) 0.0376(8) 0.0481(9) -0.0122(7) 0.0244(7) -0.0151(6)
C5_4 0.0487(9) 0.0315(8) 0.0394(8) 0.0026(6) 0.0214(7) -0.0105(6)
C6_4 0.0329(7) 0.0265(7) 0.0296(7) 0.0028(6) 0.0091(6) -0.0028(5)
C1_5 0.0220(6) 0.0208(6) 0.0217(6) -0.0031(5) 0.0071(5) -0.0041(5)
C2_5 0.0284(6) 0.0240(7) 0.0265(6) 0.0007(5) 0.0109(5) 0.0004(5)
C3_5 0.0325(7) 0.0331(7) 0.0257(7) -0.0018(6) 0.0146(6) -0.0041(6)
C4_5 0.0277(7) 0.0327(8) 0.0353(7) -0.0093(6) 0.0161(6) -0.0012(5)
C5_5 0.0285(7) 0.0253(7) 0.0377(7) -0.0024(6) 0.0111(6) 0.0031(5)
C6_5 0.0294(6) 0.0243(7) 0.0253(6) 0.0007(5) 0.0094(5) -0.0006(5)
C1_6 0.0262(6) 0.0228(6) 0.0224(6) -0.0025(5) 0.0127(5) -0.0029(5)
C2_6 0.0336(7) 0.0240(7) 0.0266(7) -0.0014(5) 0.0103(6) -0.0003(5)
C3_6 0.0297(7) 0.0367(8) 0.0272(7) -0.0073(6) 0.0079(6) -0.0022(6)
C4_6 0.0352(7) 0.0307(8) 0.0362(8) -0.0138(6) 0.0169(6) -0.0106(6)
C5_6 0.0464(8) 0.0214(7) 0.0385(8) -0.0049(6) 0.0193(7) -0.0025(6)
C6_6 0.0331(7) 0.0248(7) 0.0273(7) -0.0018(6) 0.0108(6) 0.0015(5)
C1_7 0.0308(6) 0.0205(6) 0.0186(6) -0.0020(5) 0.0082(5) -0.0005(5)
C2_7 0.0310(7) 0.0279(7) 0.0325(7) 0.0041(6) 0.0119(6) -0.0004(5)
C3_7 0.0427(8) 0.0360(8) 0.0429(8) 0.0074(7) 0.0192(7) -0.0074(6)
C4_7 0.0564(9) 0.0282(8) 0.0340(8) 0.0111(6) 0.0165(7) 0.0022(7)
C5_7 0.0414(8) 0.0310(8) 0.0321(7) 0.0066(6) 0.0096(6) 0.0096(6)
C6_7 0.0309(7) 0.0294(7) 0.0290(7) 0.0010(6) 0.0116(6) 0.0008(5)
C1_8 0.0276(6) 0.0220(6) 0.0212(6) -0.0015(5) 0.0089(5) -0.0047(5)
C2_8 0.0326(7) 0.0280(7) 0.0284(7) -0.0026(6) 0.0126(6) 0.0000(5)
C3_8 0.0480(8) 0.0361(8) 0.0352(8) -0.0094(6) 0.0228(7) -0.0038(7)
C4_8 0.0591(10) 0.0445(9) 0.0223(7) -0.0076(7) 0.0138(7) -0.0082(7)
C5_8 0.0457(8) 0.0387(8) 0.0255(7) -0.0002(6) 0.0003(6) -0.0007(7)
C6_8 0.0330(7) 0.0299(7) 0.0266(7) -0.0035(6) 0.0067(6) 0.0007(6)

loop_
_atom_type_symbol
_atom_type_description
_atom_type_scat_dispersion_real
_atom_type_scat_dispersion_imag
_atom_type_scat_source
C C 0.0033 0.0016 'International Tables Vol C Tables 4.2.6.8 and 6.1.1.4'
H H 0.0000 0.0000 'International Tables Vol C Tables 4.2.6.8 and 6.1.1.4'
B B 0.0013 0.0007 'International Tables Vol C Tables 4.2.6.8 and 6.1.1.4'

loop_
_geom_angle_atom_site_label_1
_geom_angle_atom_site_label_2
_geom_angle_atom_site_label_3
_geom_angle
C1_2 B1_1 C2_1 131.11(11)
C1_2 B1_1 C5_1 131.69(11)
C2_1 B1_1 C5_1 96.50(9)
C1_2 B1_1 C7_1 125.70(10)
C2_1 B1_1 C7_1 51.88(7)
C5_1 B1_1 C7_1 87.37(8)
C1_2 B1_1 C6_1 126.51(10)
C2_1 B1_1 C6_1 86.90(8)
C5_1 B1_1 C6_1 51.70(7)
C7_1 B1_1 C6_1 44.80(6)
C1_3 C2_1 C3_1 116.09(10)
C1_3 C2_1 C7_1 119.90(10)
C3_1 C2_1 C7_1 111.06(9)
C1_3 C2_1 B1_1 124.46(10)
C3_1 C2_1 B1_1 106.55(9)
C7_1 C2_1 B1_1 70.53(8)
C4_1 C3_1 C1_4 125.82(10)
C4_1 C3_1 C2_1 111.47(10)
C1_4 C3_1 C2_1 121.51(10)
C3_1 C4_1 C1_5 125.52(10)
C3_1 C4_1 C5_1 111.20(10)
C1_5 C4_1 C5_1 122.45(10)
C1_6 C5_1 C4_1 117.20(10)
C1_6 C5_1 C6_1 121.07(10)
C4_1 C5_1 C6_1 111.01(9)
C1_6 C5_1 B1_1 121.72(10)
C4_1 C5_1 B1_1 106.26(9)
C6_1 C5_1 B1_1 70.63(8)
C7_1 C6_1 C1_7 125.22(10)
C7_1 C6_1 C5_1 110.49(10)
C1_7 C6_1 C5_1 123.73(10)
C7_1 C6_1 B1_1 67.39(8)
C1_7 C6_1 B1_1 136.91(10)
C5_1 C6_1 B1_1 57.67(7)
C6_1 C7_1 C1_8 123.55(11)
C6_1 C7_1 C2_1 109.82(10)
C1_8 C7_1 C2_1 125.57(10)
C6_1 C7_1 B1_1 67.81(8)
C1_8 C7_1 B1_1 133.47(9)
C2_1 C7_1 B1_1 57.59(7)
C2_2 C1_2 C6_2 116.76(12)
C2_2 C1_2 B1_1 118.29(11)
C6_2 C1_2 B1_1 124.95(11)
C3_2 C2_2 C1_2 121.72(13)
C3_2 C2_2 H2_2 119.1
C1_2 C2_2 H2_2 119.1
C4_2 C3_2 C2_2 120.00(14)
C4_2 C3_2 H3_2 120.0
C2_2 C3_2 H3_2 120.0
C5_2 C4_2 C3_2 119.97(13)
C5_2 C4_2 H4_2 120.0
C3_2 C4_2 H4_2 120.0
C4_2 C5_2 C6_2 119.94(14)
C4_2 C5_2 H5_2 120.0
C6_2 C5_2 H5_2 120.0
C5_2 C6_2 C1_2 121.56(13)
C5_2 C6_2 H6_2 119.2
C1_2 C6_2 H6_2 119.2
C6_3 C1_3 C2_3 117.71(11)
C6_3 C1_3 C2_1 120.09(11)
C2_3 C1_3 C2_1 122.07(11)
C3_3 C2_3 C1_3 120.98(12)
C3_3 C2_3 H2_3 119.5
C1_3 C2_3 H2_3 119.5
C4_3 C3_3 C2_3 120.33(12)
C4_3 C3_3 H3_3 119.8
C2_3 C3_3 H3_3 119.8
C5_3 C4_3 C3_3 119.24(12)
C5_3 C4_3 H4_3 120.4
C3_3 C4_3 H4_3 120.4
C4_3 C5_3 C6_3 120.50(13)
C4_3 C5_3 H5_3 119.8
C6_3 C5_3 H5_3 119.8
C5_3 C6_3 C1_3 121.25(12)
C5_3 C6_3 H6_3 119.4
C1_3 C6_3 H6_3 119.4
C6_4 C1_4 C2_4 118.24(11)
C6_4 C1_4 C3_1 122.35(11)
C2_4 C1_4 C3_1 119.40(11)
C3_4 C2_4 C1_4 120.94(13)
C3_4 C2_4 H2_4 119.5
C1_4 C2_4 H2_4 119.5
C4_4 C3_4 C2_4 120.00(13)
C4_4 C3_4 H3_4 120.0
C2_4 C3_4 H3_4 120.0
C5_4 C4_4 C3_4 119.58(13)
C5_4 C4_4 H4_4 120.2
C3_4 C4_4 H4_4 120.2
C4_4 C5_4 C6_4 120.58(13)
C4_4 C5_4 H5_4 119.7
C6_4 C5_4 H5_4 119.7
C1_4 C6_4 C5_4 120.62(13)
C1_4 C6_4 H6_4 119.7
C5_4 C6_4 H6_4 119.7
C6_5 C1_5 C2_5 118.14(11)
C6_5 C1_5 C4_1 121.17(11)
C2_5 C1_5 C4_1 120.65(11)
C3_5 C2_5 C1_5 120.84(12)
C3_5 C2_5 H2_5 119.6
C1_5 C2_5 H2_5 119.6
C4_5 C3_5 C2_5 120.41(12)
C4_5 C3_5 H3_5 119.8
C2_5 C3_5 H3_5 119.8
C3_5 C4_5 C5_5 119.59(12)
C3_5 C4_5 H4_5 120.2
C5_5 C4_5 H4_5 120.2
C4_5 C5_5 C6_5 120.14(12)
C4_5 C5_5 H5_5 119.9
C6_5 C5_5 H5_5 119.9
C5_5 C6_5 C1_5 120.87(12)
C5_5 C6_5 H6_5 119.6
C1_5 C6_5 H6_5 119.6
C2_6 C1_6 C6_6 117.58(11)
C2_6 C1_6 C5_1 117.28(11)
C6_6 C1_6 C5_1 125.06(11)
C3_6 C2_6 C1_6 121.55(12)
C3_6 C2_6 H2_6 119.2
C1_6 C2_6 H2_6 119.2
C4_6 C3_6 C2_6 119.96(13)
C4_6 C3_6 H3_6 120.0
C2_6 C3_6 H3_6 120.0
C3_6 C4_6 C5_6 119.55(12)
C3_6 C4_6 H4_6 120.2
C5_6 C4_6 H4_6 120.2
C4_6 C5_6 C6_6 120.57(13)
C4_6 C5_6 H5_6 119.7
C6_6 C5_6 H5_6 119.7
C5_6 C6_6 C1_6 120.77(12)
C5_6 C6_6 H6_6 119.6
C1_6 C6_6 H6_6 119.6
C2_7 C1_7 C6_7 118.53(12)
C2_7 C1_7 C6_1 122.55(11)
C6_7 C1_7 C6_1 118.74(11)
C3_7 C2_7 C1_7 120.44(13)
C3_7 C2_7 H2_7 119.8
C1_7 C2_7 H2_7 119.8
C4_7 C3_7 C2_7 120.70(13)
C4_7 C3_7 H3_7 119.6
C2_7 C3_7 H3_7 119.6
C3_7 C4_7 C5_7 119.46(13)
C3_7 C4_7 H4_7 120.3
C5_7 C4_7 H4_7 120.3
C4_7 C5_7 C6_7 120.30(13)
C4_7 C5_7 H5_7 119.8
C6_7 C5_7 H5_7 119.8
C5_7 C6_7 C1_7 120.57(12)
C5_7 C6_7 H6_7 119.7
C1_7 C6_7 H6_7 119.7
C6_8 C1_8 C2_8 118.60(11)
C6_8 C1_8 C7_1 120.04(11)
C2_8 C1_8 C7_1 121.37(11)
C3_8 C2_8 C1_8 120.19(13)
C3_8 C2_8 H2_8 119.9
C1_8 C2_8 H2_8 119.9
C4_8 C3_8 C2_8 120.55(13)
C4_8 C3_8 H3_8 119.7
C2_8 C3_8 H3_8 119.7
C5_8 C4_8 C3_8 119.77(13)
C5_8 C4_8 H4_8 120.1
C3_8 C4_8 H4_8 120.1
C4_8 C5_8 C6_8 120.12(13)
C4_8 C5_8 H5_8 119.9
C6_8 C5_8 H5_8 119.9
C5_8 C6_8 C1_8 120.76(13)
C5_8 C6_8 H6_8 119.6
C1_8 C6_8 H6_8 119.6

loop_
_geom_bond_atom_site_label_1
_geom_bond_atom_site_label_2
_geom_bond_distance
B1_1 C1_2 1.5725(18)
B1_1 C2_1 1.6327(18)
B1_1 C5_1 1.6381(18)
B1_1 C7_1 1.8233(18)
B1_1 C6_1 1.8288(18)
C2_1 C1_3 1.5060(17)
C2_1 C3_1 1.5157(16)
C2_1 C7_1 1.5215(16)
C3_1 C4_1 1.3366(17)
C3_1 C1_4 1.4879(16)
C4_1 C1_5 1.4819(16)
C4_1 C5_1 1.5172(16)
C5_1 C1_6 1.5090(17)
C5_1 C6_1 1.5213(16)
C6_1 C7_1 1.3918(17)
C6_1 C1_7 1.4855(17)
C7_1 C1_8 1.4899(16)
C1_2 C2_2 1.3980(18)
C1_2 C6_2 1.3988(18)
C2_2 C3_2 1.3843(19)
C2_2 H2_2 0.9500
C3_2 C4_2 1.378(2)
C3_2 H3_2 0.9500
C4_2 C5_2 1.374(2)
C4_2 H4_2 0.9500
C5_2 C6_2 1.3902(19)
C5_2 H5_2 0.9500
C6_2 H6_2 0.9500
C1_3 C6_3 1.3878(17)
C1_3 C2_3 1.3931(17)
C2_3 C3_3 1.3863(19)
C2_3 H2_3 0.9500
C3_3 C4_3 1.3820(19)
C3_3 H3_3 0.9500
C4_3 C5_3 1.3752(19)
C4_3 H4_3 0.9500
C5_3 C6_3 1.3833(19)
C5_3 H5_3 0.9500
C6_3 H6_3 0.9500
C1_4 C6_4 1.3835(18)
C1_4 C2_4 1.3929(17)
C2_4 C3_4 1.3829(19)
C2_4 H2_4 0.9500
C3_4 C4_4 1.382(2)
C3_4 H3_4 0.9500
C4_4 C5_4 1.371(2)
C4_4 H4_4 0.9500
C5_4 C6_4 1.3879(18)
C5_4 H5_4 0.9500
C6_4 H6_4 0.9500
C1_5 C6_5 1.3940(17)
C1_5 C2_5 1.3944(17)
C2_5 C3_5 1.3826(17)
C2_5 H2_5 0.9500
C3_5 C4_5 1.3802(19)
C3_5 H3_5 0.9500
C4_5 C5_5 1.3835(19)
C4_5 H4_5 0.9500
C5_5 C6_5 1.3861(18)
C5_5 H5_5 0.9500
C6_5 H6_5 0.9500
C1_6 C2_6 1.3927(18)
C1_6 C6_6 1.3961(18)
C2_6 C3_6 1.3852(18)
C2_6 H2_6 0.9500
C3_6 C4_6 1.379(2)
C3_6 H3_6 0.9500
C4_6 C5_6 1.379(2)
C4_6 H4_6 0.9500
C5_6 C6_6 1.3866(19)
C5_6 H5_6 0.9500
C6_6 H6_6 0.9500
C1_7 C2_7 1.3868(17)
C1_7 C6_7 1.3961(18)
C2_7 C3_7 1.3831(19)
C2_7 H2_7 0.9500
C3_7 C4_7 1.378(2)
C3_7 H3_7 0.9500
C4_7 C5_7 1.379(2)
C4_7 H4_7 0.9500
C5_7 C6_7 1.3837(19)
C5_7 H5_7 0.9500
C6_7 H6_7 0.9500
C1_8 C6_8 1.3876(18)
C1_8 C2_8 1.3951(17)
C2_8 C3_8 1.3851(19)
C2_8 H2_8 0.9500
C3_8 C4_8 1.377(2)
C3_8 H3_8 0.9500
C4_8 C5_8 1.376(2)
C4_8 H4_8 0.9500
C5_8 C6_8 1.3868(19)
C5_8 H5_8 0.9500
C6_8 H6_8 0.9500

loop_
_geom_torsion_atom_site_label_1
_geom_torsion_atom_site_label_2
_geom_torsion_atom_site_label_3
_geom_torsion_atom_site_label_4
_geom_torsion
C1_2 B1_1 C2_1 C1_3 6.1(2)
C5_1 B1_1 C2_1 C1_3 -165.02(10)
C7_1 B1_1 C2_1 C1_3 113.50(12)
C6_1 B1_1 C2_1 C1_3 144.10(11)
C1_2 B1_1 C2_1 C3_1 145.55(13)
C5_1 B1_1 C2_1 C3_1 -25.53(11)
C7_1 B1_1 C2_1 C3_1 -107.01(10)
C6_1 B1_1 C2_1 C3_1 -76.41(9)
C1_2 B1_1 C2_1 C7_1 -107.44(14)
C5_1 B1_1 C2_1 C7_1 81.48(9)
C6_1 B1_1 C2_1 C7_1 30.60(7)
C1_3 C2_1 C3_1 C4_1 160.52(11)
C7_1 C2_1 C3_1 C4_1 -57.91(13)
B1_1 C2_1 C3_1 C4_1 17.13(13)
C1_3 C2_1 C3_1 C1_4 -31.31(16)
C7_1 C2_1 C3_1 C1_4 110.26(12)
B1_1 C2_1 C3_1 C1_4 -174.70(10)
C1_4 C3_1 C4_1 C1_5 3.55(19)
C2_1 C3_1 C4_1 C1_5 171.11(11)
C1_4 C3_1 C4_1 C5_1 -166.18(11)
C2_1 C3_1 C4_1 C5_1 1.37(14)
C3_1 C4_1 C5_1 C1_6 -159.20(11)
C1_5 C4_1 C5_1 C1_6 30.69(16)
C3_1 C4_1 C5_1 C6_1 55.81(13)
C1_5 C4_1 C5_1 C6_1 -114.29(12)
C3_1 C4_1 C5_1 B1_1 -19.23(13)
C1_5 C4_1 C5_1 B1_1 170.67(10)
C1_2 B1_1 C5_1 C1_6 -7.03(19)
C2_1 B1_1 C5_1 C1_6 163.97(10)
C7_1 B1_1 C5_1 C1_6 -144.88(10)
C6_1 B1_1 C5_1 C1_6 -115.20(12)
C1_2 B1_1 C5_1 C4_1 -144.77(13)
C2_1 B1_1 C5_1 C4_1 26.23(11)
C7_1 B1_1 C5_1 C4_1 77.38(9)
C6_1 B1_1 C5_1 C4_1 107.06(10)
C1_2 B1_1 C5_1 C6_1 108.17(14)
C2_1 B1_1 C5_1 C6_1 -80.83(9)
C7_1 B1_1 C5_1 C6_1 -29.68(7)
C1_6 C5_1 C6_1 C7_1 159.80(10)
C4_1 C5_1 C6_1 C7_1 -56.78(13)
B1_1 C5_1 C6_1 C7_1 43.76(10)
C1_6 C5_1 C6_1 C1_7 -12.04(16)
C4_1 C5_1 C6_1 C1_7 131.39(11)
B1_1 C5_1 C6_1 C1_7 -128.07(12)
C1_6 C5_1 C6_1 B1_1 116.03(12)
C4_1 C5_1 C6_1 B1_1 -100.54(10)
C1_2 B1_1 C6_1 C7_1 106.55(13)
C2_1 B1_1 C6_1 C7_1 -34.63(8)
C5_1 B1_1 C6_1 C7_1 -135.42(10)
C1_2 B1_1 C6_1 C1_7 -11.4(2)
C2_1 B1_1 C6_1 C1_7 -152.62(13)
C5_1 B1_1 C6_1 C1_7 106.59(15)
C7_1 B1_1 C6_1 C1_7 -117.99(15)
C1_2 B1_1 C6_1 C5_1 -118.02(14)
C2_1 B1_1 C6_1 C5_1 100.79(9)
C7_1 B1_1 C6_1 C5_1 135.42(10)
C1_7 C6_1 C7_1 C1_8 4.01(18)
C5_1 C6_1 C7_1 C1_8 -167.68(10)
B1_1 C6_1 C7_1 C1_8 -128.40(12)
C1_7 C6_1 C7_1 C2_1 172.74(10)
C5_1 C6_1 C7_1 C2_1 1.05(13)
B1_1 C6_1 C7_1 C2_1 40.33(9)
C1_7 C6_1 C7_1 B1_1 132.41(12)
C5_1 C6_1 C7_1 B1_1 -39.28(9)
C1_3 C2_1 C7_1 C6_1 -164.50(10)
C3_1 C2_1 C7_1 C6_1 55.59(13)
B1_1 C2_1 C7_1 C6_1 -45.22(10)
C1_3 C2_1 C7_1 C1_8 3.95(17)
C3_1 C2_1 C7_1 C1_8 -135.96(11)
B1_1 C2_1 C7_1 C1_8 123.23(12)
C1_3 C2_1 C7_1 B1_1 -119.27(12)
C3_1 C2_1 C7_1 B1_1 100.82(10)
C1_2 B1_1 C7_1 C6_1 -108.43(13)
C2_1 B1_1 C7_1 C6_1 133.84(10)
C5_1 B1_1 C7_1 C6_1 33.46(8)
C1_2 B1_1 C7_1 C1_8 7.4(2)
C2_1 B1_1 C7_1 C1_8 -110.33(14)
C5_1 B1_1 C7_1 C1_8 149.29(13)
C6_1 B1_1 C7_1 C1_8 115.83(15)
C1_2 B1_1 C7_1 C2_1 117.73(14)
C5_1 B1_1 C7_1 C2_1 -100.38(9)
C6_1 B1_1 C7_1 C2_1 -133.84(10)
C2_1 B1_1 C1_2 C2_2 -86.36(16)
C5_1 B1_1 C1_2 C2_2 81.73(17)
C7_1 B1_1 C1_2 C2_2 -153.91(11)
C6_1 B1_1 C1_2 C2_2 149.81(12)
C2_1 B1_1 C1_2 C6_2 93.52(17)
C5_1 B1_1 C1_2 C6_2 -98.39(16)
C7_1 B1_1 C1_2 C6_2 25.97(19)
C6_1 B1_1 C1_2 C6_2 -30.31(19)
C6_2 C1_2 C2_2 C3_2 0.87(19)
B1_1 C1_2 C2_2 C3_2 -179.24(12)
C1_2 C2_2 C3_2 C4_2 1.1(2)
C2_2 C3_2 C4_2 C5_2 -2.1(2)
C3_2 C4_2 C5_2 C6_2 0.9(2)
C4_2 C5_2 C6_2 C1_2 1.1(2)
C2_2 C1_2 C6_2 C5_2 -1.99(19)
B1_1 C1_2 C6_2 C5_2 178.12(12)
C3_1 C2_1 C1_3 C6_3 -94.38(13)
C7_1 C2_1 C1_3 C6_3 127.62(12)
B1_1 C2_1 C1_3 C6_3 41.73(16)
C3_1 C2_1 C1_3 C2_3 81.26(14)
C7_1 C2_1 C1_3 C2_3 -56.74(15)
B1_1 C2_1 C1_3 C2_3 -142.63(12)
C6_3 C1_3 C2_3 C3_3 -0.37(18)
C2_1 C1_3 C2_3 C3_3 -176.11(11)
C1_3 C2_3 C3_3 C4_3 0.24(19)
C2_3 C3_3 C4_3 C5_3 -0.16(19)
C3_3 C4_3 C5_3 C6_3 0.2(2)
C4_3 C5_3 C6_3 C1_3 -0.4(2)
C2_3 C1_3 C6_3 C5_3 0.42(18)
C2_1 C1_3 C6_3 C5_3 176.25(11)
C4_1 C3_1 C1_4 C6_4 -86.05(16)
C2_1 C3_1 C1_4 C6_4 107.56(14)
C4_1 C3_1 C1_4 C2_4 92.81(15)
C2_1 C3_1 C1_4 C2_4 -73.59(15)
C6_4 C1_4 C2_4 C3_4 1.89(19)
C3_1 C1_4 C2_4 C3_4 -177.01(12)
C1_4 C2_4 C3_4 C4_4 -0.4(2)
C2_4 C3_4 C4_4 C5_4 -1.4(2)
C3_4 C4_4 C5_4 C6_4 1.6(2)
C2_4 C1_4 C6_4 C5_4 -1.68(19)
C3_1 C1_4 C6_4 C5_4 177.18(12)
C4_4 C5_4 C6_4 C1_4 -0.1(2)
C3_1 C4_1 C1_5 C6_5 -115.62(14)
C5_1 C4_1 C1_5 C6_5 53.03(16)
C3_1 C4_1 C1_5 C2_5 62.01(17)
C5_1 C4_1 C1_5 C2_5 -129.34(12)
C6_5 C1_5 C2_5 C3_5 1.10(18)
C4_1 C1_5 C2_5 C3_5 -176.59(11)
C1_5 C2_5 C3_5 C4_5 -0.30(19)
C2_5 C3_5 C4_5 C5_5 -0.18(19)
C3_5 C4_5 C5_5 C6_5 -0.17(19)
C4_5 C5_5 C6_5 C1_5 1.01(19)
C2_5 C1_5 C6_5 C5_5 -1.45(18)
C4_1 C1_5 C6_5 C5_5 176.23(11)
C4_1 C5_1 C1_6 C2_6 77.52(14)
C6_1 C5_1 C1_6 C2_6 -141.18(11)
B1_1 C5_1 C1_6 C2_6 -55.94(15)
C4_1 C5_1 C1_6 C6_6 -99.07(14)
C6_1 C5_1 C1_6 C6_6 42.22(17)
B1_1 C5_1 C1_6 C6_6 127.47(13)
C6_6 C1_6 C2_6 C3_6 -0.51(18)
C5_1 C1_6 C2_6 C3_6 -177.37(11)
C1_6 C2_6 C3_6 C4_6 -1.10(19)
C2_6 C3_6 C4_6 C5_6 1.6(2)
C3_6 C4_6 C5_6 C6_6 -0.4(2)
C4_6 C5_6 C6_6 C1_6 -1.3(2)
C2_6 C1_6 C6_6 C5_6 1.68(18)
C5_1 C1_6 C6_6 C5_6 178.27(11)
C7_1 C6_1 C1_7 C2_7 -97.12(15)
C5_1 C6_1 C1_7 C2_7 73.51(16)
B1_1 C6_1 C1_7 C2_7 -3.4(2)
C7_1 C6_1 C1_7 C6_7 87.84(15)
C5_1 C6_1 C1_7 C6_7 -101.53(14)
B1_1 C6_1 C1_7 C6_7 -178.39(12)
C6_7 C1_7 C2_7 C3_7 -0.19(19)
C6_1 C1_7 C2_7 C3_7 -175.23(12)
C1_7 C2_7 C3_7 C4_7 -0.1(2)
C2_7 C3_7 C4_7 C5_7 0.2(2)
C3_7 C4_7 C5_7 C6_7 0.0(2)
C4_7 C5_7 C6_7 C1_7 -0.3(2)
C2_7 C1_7 C6_7 C5_7 0.38(19)
C6_1 C1_7 C6_7 C5_7 175.62(12)
C6_1 C7_1 C1_8 C6_8 -62.86(16)
C2_1 C7_1 C1_8 C6_8 130.20(13)
B1_1 C7_1 C1_8 C6_8 -153.10(12)
C6_1 C7_1 C1_8 C2_8 117.01(14)
C2_1 C7_1 C1_8 C2_8 -49.93(17)
B1_1 C7_1 C1_8 C2_8 26.77(19)
C6_8 C1_8 C2_8 C3_8 1.70(19)
C7_1 C1_8 C2_8 C3_8 -178.18(12)
C1_8 C2_8 C3_8 C4_8 -1.4(2)
C2_8 C3_8 C4_8 C5_8 0.2(2)
C3_8 C4_8 C5_8 C6_8 0.6(2)
C4_8 C5_8 C6_8 C1_8 -0.3(2)
C2_8 C1_8 C6_8 C5_8 -0.83(19)
C7_1 C1_8 C6_8 C5_8 179.04(12)
